data_7056085
loop_
_publ_author_name
'Massoud, Salah S.'
'Williams, Gabrielle F.'
'Louka, Febee R.'
'Henary, Maher M.'
'Herchel, Radovan'
'Travnicek, Zdenek'
'Fischer, Roland'
'Mautner, Franz Andreas'

_publ_section_title
;
 Croconato-bridged copper(II) complexes. Synthesis, structure and magnetic
 characterization
;
_journal_name_full 'New J. Chem.'
_journal_paper_doi 10.1039/C6NJ03943J
_journal_year 2017
_chemical_formula_moiety 'C29 H58 Cu2 N6 O5, 2(Cl O4), 3(H2 O)'
_chemical_formula_sum 'C29 H64 Cl2 Cu2 N6 O16'
_chemical_formula_weight 950.84
_chemical_name_common '[Cu2(Et4dien)2(C5O5)](ClO4)2.3H2O'
_space_group_crystal_system monoclinic
_space_group_IT_number 14
_space_group_name_Hall '-P 2yn'
_space_group_name_H-M_alt 'P 1 21/n 1'
_symmetry_space_group_name_Hall '-P 2yn'
_symmetry_space_group_name_H-M 'P 1 21/n 1'
_atom_sites_solution_hydrogens mixed
_audit_creation_method SHELXL-2016/6
_audit_update_record
;
2017-03-30 deposited with the CCDC.
2017-04-04 downloaded from the CCDC.
;
_cell_angle_alpha 90
_cell_angle_beta 112.605(4)
_cell_angle_gamma 90
_cell_formula_units_Z 4
_cell_length_a 13.9834(13)
_cell_length_b 19.8834(19)
_cell_length_c 16.6189(15)
_cell_measurement_reflns_used 2000
_cell_measurement_temperature 100(2)
_cell_measurement_theta_max 25.00
_cell_measurement_theta_min 2.00
_cell_volume 4265.7(7)
_computing_cell_refinement 'Bruker SMART'
_computing_data_collection 'Bruker APEX2'
_computing_data_reduction 'Bruker SAINT'
_computing_molecular_graphics 'Bruker SHELXTL'
_computing_publication_material 'Bruker SHELXTL'
_computing_structure_refinement 'SHELXL-2016/6 (Sheldrick, 2016)'
_diffrn_ambient_temperature 100(2)
_diffrn_measured_fraction_theta_full 0.965
_diffrn_measured_fraction_theta_max 0.965
_diffrn_measurement_device_type 'Bruker APEX-II CCD'
_diffrn_measurement_method \w-scans
_diffrn_radiation_type MoK\a
_diffrn_radiation_wavelength 0.71073
_diffrn_reflns_av_R_equivalents 0.0578
_diffrn_reflns_av_unetI/netI 0.0622
_diffrn_reflns_Laue_measured_fraction_full 0.965
_diffrn_reflns_Laue_measured_fraction_max 0.965
_diffrn_reflns_limit_h_max 16
_diffrn_reflns_limit_h_min -16
_diffrn_reflns_limit_k_max 23
_diffrn_reflns_limit_k_min -23
_diffrn_reflns_limit_l_max 19
_diffrn_reflns_limit_l_min -19
_diffrn_reflns_number 27762
_diffrn_reflns_point_group_measured_fraction_full 0.965
_diffrn_reflns_point_group_measured_fraction_max 0.965
_diffrn_reflns_theta_full 25.242
_diffrn_reflns_theta_max 25.298
_diffrn_reflns_theta_min 1.625
_exptl_absorpt_coefficient_mu 1.193
_exptl_absorpt_correction_T_max 0.8507
_exptl_absorpt_correction_T_min 0.6801
_exptl_absorpt_correction_type multi-scan
_exptl_absorpt_process_details SADABS
_exptl_crystal_colour green
_exptl_crystal_density_diffrn 1.481
_exptl_crystal_description prism
_exptl_crystal_F_000 2000
_exptl_crystal_size_max 0.350
_exptl_crystal_size_mid 0.250
_exptl_crystal_size_min 0.140
_refine_diff_density_max 0.957
_refine_diff_density_min -1.360
_refine_diff_density_rms 0.135
_refine_ls_extinction_method none
_refine_ls_goodness_of_fit_ref 1.156
_refine_ls_hydrogen_treatment constr
_refine_ls_matrix_type full
_refine_ls_number_parameters 571
_refine_ls_number_reflns 7493
_refine_ls_number_restraints 48
_refine_ls_restrained_S_all 1.156
_refine_ls_R_factor_all 0.1276
_refine_ls_R_factor_gt 0.1043
_refine_ls_shift/su_max 0.000
_refine_ls_shift/su_mean 0.000
_refine_ls_structure_factor_coef Fsqd
_refine_ls_weighting_details 'w=1/[\s^2^(Fo^2^)+(0.0672P)^2^+45.6957P] where P=(Fo^2^+2Fc^2^)/3'
_refine_ls_weighting_scheme calc
_refine_ls_wR_factor_gt 0.2423
_refine_ls_wR_factor_ref 0.2595
_reflns_Friedel_coverage 0.000
_reflns_number_gt 5572
_reflns_number_total 7493
_reflns_threshold_expression 'I > 2\s(I)'
_cod_data_source_file c6nj03943j2.cif
_cod_data_source_block s2948c
_cod_database_code 7056085
_shelx_shelxl_version_number 2016/6
_shelx_space_group_comment
;
The symmetry employed for this shelxl refinement is uniquely defined
by the following loop, which should always be used as a source of
symmetry information in preference to the above space-group names.
They are only intended as comments.
;
_shelx_estimated_absorpt_t_min 0.680
_shelx_estimated_absorpt_t_max 0.851

loop_
_space_group_symop_operation_xyz
'x, y, z'
'-x+1/2, y+1/2, -z+1/2'
'-x, -y, -z'
'x-1/2, -y-1/2, z-1/2'

loop_
_atom_site_label
_atom_site_type_symbol
_atom_site_fract_x
_atom_site_fract_y
_atom_site_fract_z
_atom_site_U_iso_or_equiv
_atom_site_adp_type
_atom_site_occupancy
_atom_site_site_symmetry_order
_atom_site_calc_flag
_atom_site_refinement_flags_posn
_atom_site_refinement_flags_adp
_atom_site_refinement_flags_occupancy
_atom_site_disorder_assembly
_atom_site_disorder_group
Cu1 Cu 0.28638(8) 0.02143(6) 0.47453(6) 0.0339(3) Uani 1 1 d . . . . .
Cu2 Cu 0.28630(8) 0.00935(6) 0.88438(6) 0.0319(3) Uani 1 1 d . . . . .
Cl1 Cl 0.9495(3) 0.29015(16) 0.72108(18) 0.0616(8) Uani 1 1 d . . . . .
Cl2 Cl 0.5522(2) 0.20212(14) 0.76232(14) 0.0452(6) Uani 1 1 d . . . . .
O5 O 0.2551(5) 0.0206(3) 0.7594(3) 0.0350(14) Uani 1 1 d . . . . .
O1 O 0.2552(4) 0.0236(3) 0.5798(3) 0.0387(16) Uani 1 1 d . . . . .
N2 N 0.3093(6) 0.0173(5) 0.3639(4) 0.042(2) Uani 1 1 d . . . . .
H1 H 0.379541 -0.002465 0.377612 0.051 Uiso 1 1 calc R U . A 1
N6 N 0.2544(5) -0.0927(4) 0.8764(4) 0.0342(17) Uani 1 1 d . . . . .
O4 O 0.4615(5) 0.0004(3) 0.8798(3) 0.0393(15) Uani 1 1 d . . . . .
N5 N 0.2814(6) 0.1117(4) 0.9039(4) 0.0365(18) Uani 1 1 d . . . . .
O3 O 0.6031(5) 0.0032(4) 0.7810(4) 0.0463(17) Uani 1 1 d . . . . .
O2 O 0.4626(5) 0.0067(3) 0.5926(4) 0.0405(16) Uani 1 1 d . . . . .
N3 N 0.2381(6) -0.0777(5) 0.4481(5) 0.046(2) Uani 1 1 d . . . . .
N4 N 0.3111(6) 0.0012(4) 1.0093(4) 0.0400(19) Uani 1 1 d . . . . .
H2 H 0.387251 0.005983 1.043572 0.048 Uiso 1 1 calc R U . . .
C4 C 0.4372(7) 0.0064(5) 0.7994(5) 0.036(2) Uani 1 1 d . . . . .
C2 C 0.4381(7) 0.0093(5) 0.6574(5) 0.038(2) Uani 1 1 d . . . . .
C1 C 0.3315(7) 0.0165(5) 0.6511(5) 0.036(2) Uani 1 1 d . . . . .
C5 C 0.3314(7) 0.0148(5) 0.7375(5) 0.034(2) Uani 1 1 d . . . . .
C20 C 0.1387(7) -0.1018(5) 0.8447(6) 0.043(2) Uani 1 1 d . . . . .
H20A H 0.111621 -0.071819 0.878563 0.052 Uiso 1 1 calc R U . . .
H20B H 0.123847 -0.148737 0.856185 0.052 Uiso 1 1 calc R U . . .
C3 C 0.5079(7) 0.0048(5) 0.7514(5) 0.040(2) Uani 1 1 d . . . . .
C8 C 0.2320(11) -0.0319(7) 0.3087(6) 0.071(4) Uani 1 1 d . . . . .
H8A H 0.161468 -0.012557 0.289091 0.086 Uiso 1 1 calc R U . . .
H8B H 0.246676 -0.043126 0.256501 0.086 Uiso 1 1 calc R U . . .
O6 O 0.9846(18) 0.2640(9) 0.7987(8) 0.231(11) Uani 1 1 d . . . . .
C24 C 0.1809(11) 0.1404(7) 0.8410(7) 0.066(4) Uani 1 1 d . . . . .
H24A H 0.177865 0.188502 0.855148 0.080 Uiso 1 1 calc R U . . .
H24B H 0.181177 0.138078 0.781532 0.080 Uiso 1 1 calc R U . . .
C21 C 0.0818(9) -0.0870(7) 0.7485(8) 0.077(4) Uani 1 1 d . . . . .
H21A H 0.107431 -0.044743 0.733984 0.115 Uiso 1 1 calc R U . . .
H21B H 0.007454 -0.083120 0.735318 0.115 Uiso 1 1 calc R U . . .
H21C H 0.093823 -0.123688 0.714098 0.115 Uiso 1 1 calc R U . . .
C10 C 0.1420(12) -0.0928(10) 0.4555(11) 0.103(6) Uani 1 1 d . . . . .
H10A H 0.120631 -0.138989 0.433621 0.123 Uiso 1 1 calc R U . . .
H10B H 0.152201 -0.091843 0.517854 0.123 Uiso 1 1 calc R U . . .
C9 C 0.2385(11) -0.0931(6) 0.3608(7) 0.064(3) Uani 1 1 d . . . . .
H9A H 0.302835 -0.117732 0.368106 0.076 Uiso 1 1 calc R U . . .
H9B H 0.179115 -0.122767 0.329019 0.076 Uiso 1 1 calc R U . . .
C23 C 0.3813(13) 0.2208(7) 0.9120(9) 0.090(5) Uani 1 1 d . . . . .
H23A H 0.317211 0.243685 0.875471 0.135 Uiso 1 1 calc R U . . .
H23B H 0.439461 0.239214 0.899946 0.135 Uiso 1 1 calc R U . . .
H23C H 0.393667 0.227753 0.973564 0.135 Uiso 1 1 calc R U . . .
C18 C 0.3017(8) -0.1318(6) 0.8230(8) 0.055(3) Uani 1 1 d . . . . .
H18A H 0.377559 -0.124439 0.847928 0.065 Uiso 1 1 calc R U . . .
H18B H 0.274557 -0.113535 0.762943 0.065 Uiso 1 1 calc R U . . .
O9 O 0.8391(12) 0.2963(11) 0.6994(12) 0.195(9) Uani 1 1 d . . . . .
C13 C 0.3061(17) -0.1977(9) 0.5005(12) 0.134(8) Uani 1 1 d . . . . .
H13A H 0.233323 -0.210441 0.484215 0.201 Uiso 1 1 calc R U . . .
H13B H 0.349033 -0.222195 0.553207 0.201 Uiso 1 1 calc R U . . .
H13C H 0.328139 -0.208911 0.452871 0.201 Uiso 1 1 calc R U . . .
C22 C 0.3713(12) 0.1457(7) 0.8917(9) 0.082(5) Uani 1 1 d . . . . .
H22A H 0.364071 0.139270 0.830554 0.098 Uiso 1 1 calc R U . . .
H22B H 0.436155 0.123211 0.929579 0.098 Uiso 1 1 calc R U . . .
O8 O 0.9778(14) 0.3530(7) 0.7182(12) 0.173(7) Uani 1 1 d . . . . .
C12 C 0.3181(12) -0.1222(8) 0.5181(8) 0.086(5) Uani 1 1 d . . . . .
H12A H 0.388351 -0.108642 0.523451 0.103 Uiso 1 1 calc R U . . .
H12B H 0.312772 -0.113219 0.574874 0.103 Uiso 1 1 calc R U . . .
C11 C 0.0618(14) -0.0476(9) 0.4089(11) 0.120(7) Uani 1 1 d . . . . .
H11A H 0.071999 -0.005023 0.440957 0.180 Uiso 1 1 calc R U . . .
H11B H -0.005180 -0.066967 0.402345 0.180 Uiso 1 1 calc R U . . .
H11C H 0.063157 -0.039297 0.351240 0.180 Uiso 1 1 calc R U . . .
C19 C 0.2808(10) -0.2071(6) 0.8186(9) 0.073(4) Uani 1 1 d . . . . .
H19A H 0.311829 -0.226344 0.877277 0.109 Uiso 1 1 calc R U . . .
H19B H 0.311283 -0.228392 0.780837 0.109 Uiso 1 1 calc R U . . .
H19C H 0.205894 -0.215020 0.794869 0.109 Uiso 1 1 calc R U . . .
C25 C 0.0878(11) 0.1077(8) 0.8399(10) 0.101(6) Uani 1 1 d . . . . .
H25A H 0.094732 0.058943 0.835901 0.152 Uiso 1 1 calc R U . . .
H25B H 0.028099 0.123564 0.789522 0.152 Uiso 1 1 calc R U . . .
H25C H 0.077752 0.118653 0.893619 0.152 Uiso 1 1 calc R U . . .
O7 O 0.9667(9) 0.2520(7) 0.6586(7) 0.121(5) Uani 1 1 d . . . . .
O12 O 0.5234(7) 0.2698(4) 0.7436(5) 0.072(3) Uani 1 1 d . . . . .
O11 O 0.6121(7) 0.1815(5) 0.7151(6) 0.086(3) Uani 1 1 d . . . . .
O10 O 0.4623(8) 0.1614(6) 0.7372(6) 0.096(4) Uani 1 1 d . . . . .
C26 C 0.2581(8) 0.0591(5) 1.0307(6) 0.040(2) Uani 1 1 d . . . . .
H26A H 0.278208 0.062400 1.094525 0.048 Uiso 1 1 calc R U . . .
H26B H 0.182058 0.053417 1.002941 0.048 Uiso 1 1 calc R U . . .
C27 C 0.2904(8) 0.1207(5) 0.9970(5) 0.041(2) Uani 1 1 d . . . . .
H27A H 0.363080 0.131619 1.034489 0.050 Uiso 1 1 calc R U . . .
H27B H 0.246447 0.158934 0.999867 0.050 Uiso 1 1 calc R U . . .
C28 C 0.3018(8) -0.1163(6) 0.9693(6) 0.050(3) Uani 1 1 d . . . . .
H28A H 0.272958 -0.160733 0.974822 0.059 Uiso 1 1 calc R U . . .
H28B H 0.377677 -0.121143 0.987266 0.059 Uiso 1 1 calc R U . . .
O13 O 0.6104(11) 0.1969(5) 0.8530(5) 0.120(5) Uani 1 1 d . . . . .
C29 C 0.2791(10) -0.0664(6) 1.0269(6) 0.058(3) Uani 1 1 d . . . . .
H29A H 0.204120 -0.066591 1.015081 0.070 Uiso 1 1 calc R U . . .
H29B H 0.317472 -0.078520 1.088800 0.070 Uiso 1 1 calc R U . . .
N1 N 0.2944(6) 0.1236(5) 0.4631(5) 0.043(2) Uani 1 1 d . . . . .
C6 C 0.2548(12) 0.1380(8) 0.3705(8) 0.045(4) Uani 0.684(15) 1 d . . P B 1
H6A H 0.269164 0.185232 0.360128 0.054 Uiso 0.684(15) 1 calc R U P B 1
H6B H 0.179125 0.130266 0.343728 0.054 Uiso 0.684(15) 1 calc R U P B 1
C7 C 0.3116(13) 0.0896(11) 0.3323(11) 0.046(5) Uani 0.684(15) 1 d . . P B 1
H7A H 0.384379 0.104392 0.349699 0.055 Uiso 0.684(15) 1 calc R U P B 1
H7B H 0.278498 0.090923 0.267855 0.055 Uiso 0.684(15) 1 calc R U P B 1
C14 C 0.4088(11) 0.1442(9) 0.5104(9) 0.047(4) Uani 0.684(15) 1 d . . P B 1
H14A H 0.427620 0.139372 0.573912 0.056 Uiso 0.684(15) 1 calc R U P B 1
H14B H 0.452288 0.112473 0.493438 0.056 Uiso 0.684(15) 1 calc R U P B 1
C15 C 0.4349(16) 0.2148(13) 0.4925(13) 0.084(7) Uani 0.684(15) 1 d . . P B 1
H15A H 0.425643 0.218727 0.431164 0.126 Uiso 0.684(15) 1 calc R U P B 1
H15B H 0.507076 0.224827 0.529740 0.126 Uiso 0.684(15) 1 calc R U P B 1
H15C H 0.389061 0.246764 0.505008 0.126 Uiso 0.684(15) 1 calc R U P B 1
C56 C 0.2326(11) 0.1668(8) 0.5076(10) 0.045(4) Uani 0.684(15) 1 d . . P B 1
H56A H 0.260432 0.157375 0.570900 0.054 Uiso 0.684(15) 1 calc R U P B 1
H56B H 0.243131 0.215230 0.499659 0.054 Uiso 0.684(15) 1 calc R U P B 1
C57 C 0.126(2) 0.1525(13) 0.4720(18) 0.048(6) Uani 0.684(15) 1 d . . P B 1
H57A H 0.100688 0.154747 0.408283 0.073 Uiso 0.684(15) 1 calc R U P B 1
H57B H 0.089274 0.185496 0.493140 0.073 Uiso 0.684(15) 1 calc R U P B 1
H57C H 0.114466 0.107280 0.489767 0.073 Uiso 0.684(15) 1 calc R U P B 1
C16 C 0.339(3) 0.1267(17) 0.384(2) 0.041(8) Uani 0.316(15) 1 d . U P B 2
H16A H 0.329856 0.172359 0.358024 0.050 Uiso 0.316(15) 1 calc R U P B 2
H16B H 0.414281 0.115799 0.407048 0.050 Uiso 0.316(15) 1 calc R U P B 2
C17 C 0.122(5) 0.139(3) 0.491(3) 0.043(14) Uani 0.316(15) 1 d . U P B 2
H17A H 0.108993 0.091226 0.495100 0.064 Uiso 0.316(15) 1 calc R U P B 2
H17B H 0.055656 0.163346 0.467322 0.064 Uiso 0.316(15) 1 calc R U P B 2
H17C H 0.163540 0.156838 0.549008 0.064 Uiso 0.316(15) 1 calc R U P B 2
C46 C 0.186(2) 0.1504(17) 0.424(2) 0.042(8) Uani 0.316(15) 1 d . U P B 2
H46A H 0.148111 0.127524 0.368341 0.051 Uiso 0.316(15) 1 calc R U P B 2
H46B H 0.188549 0.199054 0.412492 0.051 Uiso 0.316(15) 1 calc R U P B 2
C47 C 0.279(2) 0.0757(16) 0.315(2) 0.016(7) Uani 0.316(15) 1 d . U P B 2
H47A H 0.203520 0.083092 0.294670 0.019 Uiso 0.316(15) 1 calc R U P B 2
H47B H 0.300435 0.075753 0.264941 0.019 Uiso 0.316(15) 1 calc R U P B 2
C54 C 0.364(3) 0.1581(18) 0.532(2) 0.043(8) Uani 0.316(15) 1 d . U P B 2
H54A H 0.432272 0.135934 0.547427 0.051 Uiso 0.316(15) 1 calc R U P B 2
H54B H 0.343370 0.152439 0.582055 0.051 Uiso 0.316(15) 1 calc R U P B 2
C55 C 0.379(3) 0.2296(18) 0.522(2) 0.050(9) Uani 0.316(15) 1 d . U P B 2
H55A H 0.356294 0.240664 0.460146 0.074 Uiso 0.316(15) 1 calc R U P B 2
H55B H 0.452041 0.241010 0.552278 0.074 Uiso 0.316(15) 1 calc R U P B 2
H55C H 0.337399 0.255380 0.547563 0.074 Uiso 0.316(15) 1 calc R U P B 2
O91 O 0.8408(9) 0.1631(7) 0.8414(6) 0.111(4) Uani 1 1 d . . . . .
H92 H 0.879060 0.191630 0.829050 0.144 Uiso 1 1 d . U . . .
H93 H 0.777900 0.169312 0.806140 0.144 Uiso 1 1 d . U . . .
O92 O 0.6336(12) 0.3346(10) 0.6375(7) 0.188(9) Uani 1 1 d . . . . .
H94 H 0.695354 0.323665 0.657145 0.245 Uiso 1 1 d . U . . .
H95 H 0.602560 0.317440 0.667542 0.245 Uiso 1 1 d . U . . .
O94 O 0.9707(17) 0.0924(12) 0.9866(14) 0.135(9) Uani 0.60(2) 1 d . U P C 1
H96 H 0.968110 0.051400 1.003181 0.176 Uiso 0.60(2) 1 d . U P C 1
H97 H 0.917350 0.096808 0.938180 0.176 Uiso 0.60(2) 1 d . U P C 1
O95 O 1.043(3) 0.0409(19) 1.105(2) 0.141(14) Uani 0.40(2) 1 d . U P C 2
H98 H 1.060539 0.015690 1.148941 0.183 Uiso 0.40(2) 1 d . U P C 2
H99 H 1.078789 0.078150 1.120293 0.183 Uiso 0.40(2) 1 d . U P C 2

loop_
_atom_site_aniso_label
_atom_site_aniso_U_11
_atom_site_aniso_U_22
_atom_site_aniso_U_33
_atom_site_aniso_U_23
_atom_site_aniso_U_13
_atom_site_aniso_U_12
Cu1 0.0275(5) 0.0517(8) 0.0232(5) -0.0011(5) 0.0106(4) 0.0081(5)
Cu2 0.0326(5) 0.0381(7) 0.0196(5) -0.0024(4) 0.0042(4) -0.0027(5)
Cl1 0.086(2) 0.053(2) 0.0494(15) 0.0023(13) 0.0302(14) -0.0016(15)
Cl2 0.0587(15) 0.0470(16) 0.0341(11) -0.0038(10) 0.0226(11) 0.0061(12)
O5 0.039(3) 0.043(4) 0.022(3) 0.002(3) 0.010(2) 0.001(3)
O1 0.032(3) 0.060(5) 0.021(3) -0.003(3) 0.007(2) 0.015(3)
N2 0.035(4) 0.067(6) 0.028(4) 0.011(4) 0.015(3) 0.009(4)
N6 0.029(4) 0.037(5) 0.027(4) 0.000(3) 0.000(3) -0.002(3)
O4 0.043(3) 0.046(4) 0.022(3) -0.004(3) 0.006(2) -0.005(3)
N5 0.051(5) 0.038(5) 0.023(3) 0.009(3) 0.018(3) -0.008(4)
O3 0.033(3) 0.059(5) 0.037(3) -0.004(3) 0.002(3) 0.007(3)
O2 0.040(3) 0.054(5) 0.026(3) -0.003(3) 0.011(3) 0.006(3)
N3 0.048(5) 0.057(6) 0.042(4) -0.009(4) 0.026(4) -0.009(4)
N4 0.047(4) 0.042(5) 0.021(3) 0.008(3) 0.001(3) 0.001(4)
C4 0.040(5) 0.036(6) 0.029(4) -0.010(4) 0.009(4) 0.002(4)
C2 0.030(4) 0.052(6) 0.027(4) -0.005(4) 0.005(3) 0.008(4)
C1 0.036(5) 0.041(6) 0.029(4) -0.010(4) 0.008(4) 0.005(4)
C5 0.039(5) 0.039(6) 0.024(4) -0.013(4) 0.010(3) -0.003(4)
C20 0.031(5) 0.047(6) 0.050(5) 0.002(5) 0.013(4) -0.003(4)
C3 0.043(5) 0.043(6) 0.028(4) -0.008(4) 0.009(4) 0.004(4)
C8 0.095(9) 0.094(11) 0.021(5) -0.014(5) 0.018(5) -0.022(8)
O6 0.42(3) 0.173(17) 0.069(8) 0.033(9) 0.056(12) 0.162(18)
C24 0.098(10) 0.057(8) 0.030(5) 0.005(5) 0.010(6) 0.013(7)
C21 0.051(7) 0.071(10) 0.066(7) 0.021(7) -0.024(6) -0.022(6)
C10 0.083(11) 0.112(15) 0.105(12) -0.043(11) 0.027(9) -0.018(10)
C9 0.092(9) 0.067(9) 0.041(6) -0.008(6) 0.036(6) 0.000(7)
C23 0.148(14) 0.069(10) 0.091(10) -0.035(8) 0.087(10) -0.054(10)
C18 0.049(6) 0.045(7) 0.079(8) -0.010(6) 0.035(6) -0.007(5)
O9 0.126(12) 0.29(2) 0.213(17) -0.093(16) 0.114(12) -0.055(13)
C13 0.18(2) 0.064(12) 0.110(14) 0.007(10) 0.004(13) -0.028(12)
C22 0.125(12) 0.065(9) 0.093(9) -0.047(7) 0.083(9) -0.058(8)
O8 0.229(17) 0.098(11) 0.29(2) -0.031(11) 0.206(17) -0.054(11)
C12 0.106(11) 0.087(12) 0.054(7) -0.017(7) 0.020(7) -0.029(9)
C11 0.110(14) 0.099(15) 0.101(13) 0.008(10) -0.014(10) -0.024(11)
C19 0.077(9) 0.045(8) 0.103(10) -0.025(7) 0.041(8) -0.011(6)
C25 0.065(9) 0.070(11) 0.115(12) -0.011(9) -0.025(8) 0.021(8)
O7 0.131(10) 0.152(12) 0.100(8) -0.071(8) 0.066(7) -0.045(8)
O12 0.085(6) 0.058(6) 0.055(5) 0.011(4) 0.009(4) 0.034(5)
O11 0.071(6) 0.109(8) 0.095(7) -0.028(6) 0.052(5) 0.010(5)
O10 0.119(8) 0.116(9) 0.087(6) -0.031(6) 0.077(6) -0.046(7)
C26 0.048(5) 0.049(7) 0.030(4) 0.001(4) 0.023(4) 0.005(5)
C27 0.054(6) 0.051(7) 0.026(4) -0.007(4) 0.022(4) -0.002(5)
C28 0.049(6) 0.051(7) 0.031(5) 0.004(4) -0.005(4) -0.005(5)
O13 0.218(13) 0.059(7) 0.038(5) 0.006(4) 0.001(6) 0.017(7)
C29 0.094(9) 0.054(8) 0.022(4) 0.004(4) 0.016(5) -0.019(6)
N1 0.031(4) 0.065(6) 0.038(4) -0.011(4) 0.017(3) 0.005(4)
C6 0.053(10) 0.046(10) 0.033(7) -0.008(6) 0.013(6) -0.001(7)
C7 0.020(8) 0.086(16) 0.028(9) 0.004(9) 0.006(7) -0.009(9)
C14 0.032(8) 0.079(13) 0.030(7) -0.012(7) 0.012(6) -0.016(8)
C15 0.057(12) 0.13(2) 0.062(11) -0.012(12) 0.018(9) -0.040(13)
C56 0.050(9) 0.046(10) 0.060(9) -0.001(7) 0.043(8) 0.006(7)
C57 0.055(12) 0.036(12) 0.071(14) 0.035(10) 0.042(11) 0.025(9)
C16 0.042(11) 0.043(11) 0.043(10) -0.002(8) 0.019(8) 0.006(8)
C17 0.038(17) 0.04(2) 0.046(19) 0.013(15) 0.012(13) -0.003(14)
C46 0.036(10) 0.045(11) 0.045(11) -0.004(8) 0.015(8) 0.004(8)
C47 0.017(9) 0.016(9) 0.015(9) -0.001(5) 0.007(6) 0.001(6)
C54 0.040(11) 0.043(11) 0.045(11) 0.000(8) 0.017(8) -0.001(8)
C55 0.047(14) 0.042(15) 0.049(14) 0.001(12) 0.006(11) 0.003(12)
O91 0.103(8) 0.165(12) 0.076(6) -0.032(7) 0.046(6) -0.041(8)
O92 0.195(15) 0.28(2) 0.064(7) 0.001(9) 0.024(8) -0.159(15)
O94 0.148(14) 0.170(17) 0.145(14) 0.010(11) 0.120(12) 0.052(11)
O95 0.138(19) 0.18(2) 0.130(19) -0.031(14) 0.077(15) 0.057(14)

loop_
_atom_type_symbol
_atom_type_description
_atom_type_scat_dispersion_real
_atom_type_scat_dispersion_imag
_atom_type_scat_source
C C 0.0033 0.0016 'International Tables Vol C Tables 4.2.6.8 and 6.1.1.4'
H H 0.0000 0.0000 'International Tables Vol C Tables 4.2.6.8 and 6.1.1.4'
N N 0.0061 0.0033 'International Tables Vol C Tables 4.2.6.8 and 6.1.1.4'
Cu Cu 0.3201 1.2651 'International Tables Vol C Tables 4.2.6.8 and 6.1.1.4'
O O 0.0106 0.0060 'International Tables Vol C Tables 4.2.6.8 and 6.1.1.4'
Cl Cl 0.1484 0.1585 'International Tables Vol C Tables 4.2.6.8 and 6.1.1.4'

loop_
_geom_angle_atom_site_label_1
_geom_angle_atom_site_label_2
_geom_angle_atom_site_label_3
_geom_angle
O1 Cu1 N2 176.5(3)
O1 Cu1 N1 95.7(3)
N2 Cu1 N1 85.5(3)
O1 Cu1 N3 92.5(3)
N2 Cu1 N3 85.4(3)
N1 Cu1 N3 161.4(3)
O5 Cu2 N4 176.9(3)
O5 Cu2 N5 92.7(3)
N4 Cu2 N5 85.3(3)
O5 Cu2 N6 95.1(3)
N4 Cu2 N6 86.2(3)
N5 Cu2 N6 162.9(3)
O6 Cl1 O8 114.3(13)
O6 Cl1 O7 114.7(10)
O8 Cl1 O7 110.7(9)
O6 Cl1 O9 103.9(13)
O8 Cl1 O9 102.6(12)
O7 Cl1 O9 109.6(8)
O12 Cl2 O11 109.6(6)
O12 Cl2 O13 107.8(5)
O11 Cl2 O13 110.5(7)
O12 Cl2 O10 109.7(7)
O11 Cl2 O10 108.6(6)
O13 Cl2 O10 110.7(7)
C5 O5 Cu2 115.3(5)
C1 O1 Cu1 116.0(5)
C47 N2 C8 101.9(14)
C8 N2 C7 120.8(10)
C47 N2 Cu1 112.6(14)
C8 N2 Cu1 105.1(6)
C7 N2 Cu1 108.1(8)
C8 N2 H1 107.4
C7 N2 H1 107.4
Cu1 N2 H1 107.4
C28 N6 C20 108.2(7)
C28 N6 C18 108.9(8)
C20 N6 C18 112.7(7)
C28 N6 Cu2 103.9(6)
C20 N6 Cu2 108.4(6)
C18 N6 Cu2 114.1(6)
C24 N5 C22 109.9(10)
C24 N5 C27 110.7(8)
C22 N5 C27 109.8(8)
C24 N5 Cu2 110.0(6)
C22 N5 Cu2 110.0(7)
C27 N5 Cu2 106.4(5)
C10 N3 C9 113.5(10)
C10 N3 C12 104.2(11)
C9 N3 C12 110.2(9)
C10 N3 Cu1 115.0(9)
C9 N3 Cu1 106.3(7)
C12 N3 Cu1 107.6(7)
C29 N4 C26 116.1(8)
C29 N4 Cu2 109.7(5)
C26 N4 Cu2 106.6(5)
C29 N4 H2 108.1
C26 N4 H2 108.1
Cu2 N4 H2 108.1
O4 C4 C5 123.6(8)
O4 C4 C3 127.2(8)
C5 C4 C3 109.2(7)
O2 C2 C1 123.5(7)
O2 C2 C3 127.8(8)
C1 C2 C3 108.6(7)
O1 C1 C5 128.0(8)
O1 C1 C2 123.3(8)
C5 C1 C2 108.6(7)
O5 C5 C1 127.9(8)
O5 C5 C4 123.5(7)
C1 C5 C4 108.6(7)
N6 C20 C21 113.8(8)
N6 C20 H20A 108.8
C21 C20 H20A 108.8
N6 C20 H20B 108.8
C21 C20 H20B 108.8
H20A C20 H20B 107.7
O3 C3 C4 128.8(8)
O3 C3 C2 126.3(8)
C4 C3 C2 104.9(7)
C9 C8 N2 108.3(9)
C9 C8 H8A 110.0
N2 C8 H8A 110.0
C9 C8 H8B 110.0
N2 C8 H8B 110.0
H8A C8 H8B 108.4
C25 C24 N5 115.6(10)
C25 C24 H24A 108.4
N5 C24 H24A 108.4
C25 C24 H24B 108.4
N5 C24 H24B 108.4
H24A C24 H24B 107.4
C20 C21 H21A 109.5
C20 C21 H21B 109.5
H21A C21 H21B 109.5
C20 C21 H21C 109.5
H21A C21 H21C 109.5
H21B C21 H21C 109.5
C11 C10 N3 113.1(17)
C11 C10 H10A 109.0
N3 C10 H10A 109.0
C11 C10 H10B 109.0
N3 C10 H10B 109.0
H10A C10 H10B 107.8
C8 C9 N3 112.4(10)
C8 C9 H9A 109.1
N3 C9 H9A 109.1
C8 C9 H9B 109.1
N3 C9 H9B 109.1
H9A C9 H9B 107.9
C22 C23 H23A 109.5
C22 C23 H23B 109.5
H23A C23 H23B 109.5
C22 C23 H23C 109.5
H23A C23 H23C 109.5
H23B C23 H23C 109.5
N6 C18 C19 114.5(9)
N6 C18 H18A 108.6
C19 C18 H18A 108.6
N6 C18 H18B 108.6
C19 C18 H18B 108.6
H18A C18 H18B 107.6
C12 C13 H13A 109.5
C12 C13 H13B 109.5
H13A C13 H13B 109.5
C12 C13 H13C 109.5
H13A C13 H13C 109.5
H13B C13 H13C 109.5
N5 C22 C23 114.8(11)
N5 C22 H22A 108.6
C23 C22 H22A 108.6
N5 C22 H22B 108.6
C23 C22 H22B 108.6
H22A C22 H22B 107.5
C13 C12 N3 115.1(11)
C13 C12 H12A 108.5
N3 C12 H12A 108.5
C13 C12 H12B 108.5
N3 C12 H12B 108.5
H12A C12 H12B 107.5
C10 C11 H11A 109.5
C10 C11 H11B 109.5
H11A C11 H11B 109.5
C10 C11 H11C 109.5
H11A C11 H11C 109.5
H11B C11 H11C 109.5
C18 C19 H19A 109.5
C18 C19 H19B 109.5
H19A C19 H19B 109.5
C18 C19 H19C 109.5
H19A C19 H19C 109.5
H19B C19 H19C 109.5
C24 C25 H25A 109.5
C24 C25 H25B 109.5
H25A C25 H25B 109.5
C24 C25 H25C 109.5
H25A C25 H25C 109.5
H25B C25 H25C 109.5
N4 C26 C27 107.3(7)
N4 C26 H26A 110.3
C27 C26 H26A 110.3
N4 C26 H26B 110.3
C27 C26 H26B 110.3
H26A C26 H26B 108.5
C26 C27 N5 111.6(8)
C26 C27 H27A 109.3
N5 C27 H27A 109.3
C26 C27 H27B 109.3
N5 C27 H27B 109.3
H27A C27 H27B 108.0
C29 C28 N6 109.4(9)
C29 C28 H28A 109.8
N6 C28 H28A 109.8
C29 C28 H28B 109.8
N6 C28 H28B 109.8
H28A C28 H28B 108.2
N4 C29 C28 108.7(8)
N4 C29 H29A 109.9
C28 C29 H29A 109.9
N4 C29 H29B 109.9
C28 C29 H29B 109.9
H29A C29 H29B 108.3
C54 N1 C46 117(2)
C6 N1 C14 112.7(10)
C6 N1 C56 109.5(10)
C14 N1 C56 105.2(10)
C54 N1 C16 106(2)
C46 N1 C16 105.9(17)
C54 N1 Cu1 117.9(15)
C6 N1 Cu1 106.4(8)
C46 N1 Cu1 108.2(14)
C14 N1 Cu1 107.5(8)
C56 N1 Cu1 115.8(7)
C16 N1 Cu1 99.3(12)
N1 C6 C7 105.6(12)
N1 C6 H6A 110.6
C7 C6 H6A 110.6
N1 C6 H6B 110.6
C7 C6 H6B 110.6
H6A C6 H6B 108.7
C6 C7 N2 111.3(12)
C6 C7 H7A 109.4
N2 C7 H7A 109.4
C6 C7 H7B 109.4
N2 C7 H7B 109.4
H7A C7 H7B 108.0
C15 C14 N1 115.5(14)
C15 C14 H14A 108.4
N1 C14 H14A 108.4
C15 C14 H14B 108.4
N1 C14 H14B 108.4
H14A C14 H14B 107.5
C14 C15 H15A 109.5
C14 C15 H15B 109.5
H15A C15 H15B 109.5
C14 C15 H15C 109.5
H15A C15 H15C 109.5
H15B C15 H15C 109.5
C57 C56 N1 111.9(15)
C57 C56 H56A 109.2
N1 C56 H56A 109.2
C57 C56 H56B 109.2
N1 C56 H56B 109.2
H56A C56 H56B 107.9
C56 C57 H57A 109.5
C56 C57 H57B 109.5
H57A C57 H57B 109.5
C56 C57 H57C 109.5
H57A C57 H57C 109.5
H57B C57 H57C 109.5
C47 C16 N1 107(2)
C47 C16 H16A 110.2
N1 C16 H16A 110.2
C47 C16 H16B 110.2
N1 C16 H16B 110.2
H16A C16 H16B 108.5
C46 C17 H17A 109.5
C46 C17 H17B 109.5
H17A C17 H17B 109.5
C46 C17 H17C 109.5
H17A C17 H17C 109.5
H17B C17 H17C 109.5
N1 C46 C17 112(3)
N1 C46 H46A 109.2
C17 C46 H46A 109.2
N1 C46 H46B 109.2
C17 C46 H46B 109.2
H46A C46 H46B 107.9
N2 C47 C16 100(2)
N2 C47 H47A 111.8
C16 C47 H47A 111.8
N2 C47 H47B 111.8
C16 C47 H47B 111.8
H47A C47 H47B 109.6
N1 C54 C55 119(3)
N1 C54 H54A 107.6
C55 C54 H54A 107.6
N1 C54 H54B 107.6
C55 C54 H54B 107.6
H54A C54 H54B 107.0
C54 C55 H55A 109.5
C54 C55 H55B 109.5
H55A C55 H55B 109.5
C54 C55 H55C 109.5
H55A C55 H55C 109.5
H55B C55 H55C 109.5

loop_
_geom_bond_atom_site_label_1
_geom_bond_atom_site_label_2
_geom_bond_distance
Cu1 O1 1.959(6)
Cu1 N2 1.986(7)
Cu1 N1 2.046(9)
Cu1 N3 2.075(9)
Cu2 O5 1.964(5)
Cu2 N4 1.975(7)
Cu2 N5 2.065(8)
Cu2 N6 2.071(8)
Cl1 O6 1.300(12)
Cl1 O8 1.317(13)
Cl1 O7 1.380(10)
Cl1 O9 1.449(15)
Cl2 O12 1.405(8)
Cl2 O11 1.411(8)
Cl2 O13 1.415(8)
Cl2 O10 1.416(10)
O5 C5 1.257(10)
O1 C1 1.261(10)
N2 C47 1.38(3)
N2 C8 1.486(14)
N2 C7 1.54(2)
N2 H1 1.0000
N6 C28 1.502(11)
N6 C20 1.507(11)
N6 C18 1.510(12)
O4 C4 1.252(10)
N5 C24 1.505(14)
N5 C22 1.508(13)
N5 C27 1.514(10)
O3 C3 1.229(11)
O2 C2 1.250(10)
N3 C10 1.428(17)
N3 C9 1.484(12)
N3 C12 1.545(17)
N4 C29 1.482(13)
N4 C26 1.484(12)
N4 H2 1.0000
C4 C5 1.450(12)
C4 C3 1.490(13)
C2 C1 1.460(12)
C2 C3 1.494(11)
C1 C5 1.437(11)
C20 C21 1.515(14)
C20 H20A 0.9900
C20 H20B 0.9900
C8 C9 1.476(17)
C8 H8A 0.9900
C8 H8B 0.9900
C24 C25 1.45(2)
C24 H24A 0.9900
C24 H24B 0.9900
C21 H21A 0.9800
C21 H21B 0.9800
C21 H21C 0.9800
C10 C11 1.41(2)
C10 H10A 0.9900
C10 H10B 0.9900
C9 H9A 0.9900
C9 H9B 0.9900
C23 C22 1.525(17)
C23 H23A 0.9800
C23 H23B 0.9800
C23 H23C 0.9800
C18 C19 1.522(15)
C18 H18A 0.9900
C18 H18B 0.9900
C13 C12 1.53(2)
C13 H13A 0.9800
C13 H13B 0.9800
C13 H13C 0.9800
C22 H22A 0.9900
C22 H22B 0.9900
C12 H12A 0.9900
C12 H12B 0.9900
C11 H11A 0.9800
C11 H11B 0.9800
C11 H11C 0.9800
C19 H19A 0.9800
C19 H19B 0.9800
C19 H19C 0.9800
C25 H25A 0.9800
C25 H25B 0.9800
C25 H25C 0.9800
C26 C27 1.487(13)
C26 H26A 0.9900
C26 H26B 0.9900
C27 H27A 0.9900
C27 H27B 0.9900
C28 C29 1.494(15)
C28 H28A 0.9900
C28 H28B 0.9900
C29 H29A 0.9900
C29 H29B 0.9900
N1 C54 1.37(3)
N1 C6 1.450(15)
N1 C46 1.50(3)
N1 C14 1.542(15)
N1 C56 1.588(14)
N1 C16 1.67(3)
C6 C7 1.53(2)
C6 H6A 0.9900
C6 H6B 0.9900
C7 H7A 0.9900
C7 H7B 0.9900
C14 C15 1.51(3)
C14 H14A 0.9900
C14 H14B 0.9900
C15 H15A 0.9800
C15 H15B 0.9800
C15 H15C 0.9800
C56 C57 1.40(3)
C56 H56A 0.9900
C56 H56B 0.9900
C57 H57A 0.9800
C57 H57B 0.9800
C57 H57C 0.9800
C16 C47 1.52(4)
C16 H16A 0.9900
C16 H16B 0.9900
C17 C46 1.69(6)
C17 H17A 0.9800
C17 H17B 0.9800
C17 H17C 0.9800
C46 H46A 0.9900
C46 H46B 0.9900
C47 H47A 0.9900
C47 H47B 0.9900
C54 C55 1.45(5)
C54 H54A 0.9900
C54 H54B 0.9900
C55 H55A 0.9800
C55 H55B 0.9800
C55 H55C 0.9800

loop_
_geom_torsion_atom_site_label_1
_geom_torsion_atom_site_label_2
_geom_torsion_atom_site_label_3
_geom_torsion_atom_site_label_4
_geom_torsion
O2 C2 C1 O1 -3.1(16)
C3 C2 C1 O1 177.8(9)
O2 C2 C1 C5 177.6(9)
C3 C2 C1 C5 -1.5(11)
O1 C1 C5 O5 -0.6(17)
C2 C1 C5 O5 178.7(9)
O1 C1 C5 C4 -179.4(10)
C2 C1 C5 C4 -0.2(11)
O4 C4 C5 O5 4.1(15)
C3 C4 C5 O5 -177.1(9)
O4 C4 C5 C1 -176.9(9)
C3 C4 C5 C1 1.8(11)
C28 N6 C20 C21 -173.7(10)
C18 N6 C20 C21 -53.2(12)
O4 C4 C3 O3 -6.9(17)
C5 C4 C3 O3 174.4(10)
O4 C4 C3 C2 176.0(9)
C5 C4 C3 C2 -2.7(11)
O2 C2 C3 O3 6.4(18)
C1 C2 C3 O3 -174.6(10)
O2 C2 C3 C4 -176.5(10)
C1 C2 C3 C4 2.5(11)
C47 N2 C8 C9 -167.1(16)
C7 N2 C8 C9 -171.7(11)
C22 N5 C24 C25 174.4(11)
C27 N5 C24 C25 -64.2(13)
C9 N3 C10 C11 -72.0(17)
C12 N3 C10 C11 168.1(13)
N2 C8 C9 N3 48.2(14)
C10 N3 C9 C8 105.4(14)
C12 N3 C9 C8 -138.2(11)
C28 N6 C18 C19 63.0(12)
C20 N6 C18 C19 -57.1(12)
C24 N5 C22 C23 63.7(14)
C27 N5 C22 C23 -58.3(15)
C10 N3 C12 C13 67.7(16)
C9 N3 C12 C13 -54.4(17)
C29 N4 C26 C27 -172.3(7)
N4 C26 C27 N5 48.1(10)
C24 N5 C27 C26 97.0(10)
C22 N5 C27 C26 -141.5(10)
C20 N6 C28 C29 -72.9(10)
C18 N6 C28 C29 164.3(9)
C26 N4 C29 C28 155.7(8)
N6 C28 C29 N4 -52.4(11)
C14 N1 C6 C7 68.4(16)
C56 N1 C6 C7 -174.9(12)
N1 C6 C7 N2 48.3(16)
C8 N2 C7 C6 98.2(14)
C6 N1 C14 C15 49.9(17)
C56 N1 C14 C15 -69.2(15)
C6 N1 C56 C57 59.7(17)
C14 N1 C56 C57 -179.0(14)
C54 N1 C16 C47 167(2)
C46 N1 C16 C47 -68(3)
C54 N1 C46 C17 -71(4)
C16 N1 C46 C17 171(3)
C8 N2 C47 C16 165.3(18)
N1 C16 C47 N2 -63(3)
C46 N1 C54 C55 -54(4)
C16 N1 C54 C55 64(4)
